data_7210966
loop_
_publ_author_name
'Trzybi\'nski, Damian'
'Sikorski, Artur'

_publ_section_title
;
 Solvent-bridged frameworks of hydrogen bonds in crystals of
 9-aminoacridinium halides
;
_journal_issue 34
_journal_name_full CrystEngComm
_journal_page_first 6808
_journal_paper_doi 10.1039/c3ce41027g
_journal_volume 15
_journal_year 2013
_chemical_formula_moiety 'C13 H11 N2, C H4 O, Cl'
_chemical_formula_sum 'C14 H15 Cl N2 O'
_chemical_formula_weight 262.73
_chemical_name_systematic
;

?

;
_space_group_IT_number 2
_symmetry_cell_setting triclinic
_symmetry_space_group_name_Hall '-P 1'
_symmetry_space_group_name_H-M 'P -1'
_atom_sites_solution_hydrogens geom
_atom_sites_solution_primary direct
_atom_sites_solution_secondary difmap
_audit_creation_method SHELXL-97
_cell_angle_alpha 98.732(9)
_cell_angle_beta 101.034(11)
_cell_angle_gamma 110.132(11)
_cell_formula_units_Z 2
_cell_length_a 7.0907(10)
_cell_length_b 9.6958(9)
_cell_length_c 10.6145(12)
_cell_measurement_reflns_used 4352
_cell_measurement_temperature 295(2)
_cell_measurement_theta_max 25.50
_cell_measurement_theta_min 3.40
_cell_volume 653.46(15)
_computing_cell_refinement 'CrysAlis RED,Version 1.171.32.15 (Oxford Diffraction Ltd., 2008)'
_computing_data_collection 'CrysAlis CCD,Version 1.171.32.15 (Oxford Diffraction Ltd., 2008)'
_computing_data_reduction 'CrysAlis RED,Version 1.171.32.15 (Oxford Diffraction Ltd., 2008)'
_computing_molecular_graphics 'ORTEPII (Johnson, 1976)'
_computing_publication_material 'SHELXL97 and PLATON (Spek, 2003)'
_computing_structure_refinement 'SHELXL-97 (Sheldrick, 2008)'
_computing_structure_solution 'SHELXS-97 (Sheldrick, 2008)'
_diffrn_ambient_temperature 295(2)
_diffrn_detector_area_resol_mean 10.4002
_diffrn_measured_fraction_theta_full 0.996
_diffrn_measured_fraction_theta_max 0.996
_diffrn_measurement_device_type 'Oxford Diffraction Ruby CCD'
_diffrn_measurement_method \w
_diffrn_radiation_monochromator graphite
_diffrn_radiation_source 'fine-focus sealed tube'
_diffrn_radiation_type MoK\a
_diffrn_radiation_wavelength 0.71073
_diffrn_reflns_av_R_equivalents 0.0182
_diffrn_reflns_av_sigmaI/netI 0.0290
_diffrn_reflns_limit_h_max 8
_diffrn_reflns_limit_h_min -8
_diffrn_reflns_limit_k_max 11
_diffrn_reflns_limit_k_min -11
_diffrn_reflns_limit_l_max 12
_diffrn_reflns_limit_l_min -12
_diffrn_reflns_number 4352
_diffrn_reflns_theta_full 25.49
_diffrn_reflns_theta_max 25.50
_diffrn_reflns_theta_min 3.40
_exptl_absorpt_coefficient_mu 0.282
_exptl_absorpt_correction_T_max 0.963
_exptl_absorpt_correction_T_min 0.871
_exptl_absorpt_correction_type multi-scan
_exptl_absorpt_process_details
;

CrysAlis RED, Version 1.171.32.15 (Oxford Diffraction Ltd.,

2008)

Empirical absorption correction using spherical harmonics,

implemented in SCALE3 ABSPACK scaling algorithm.

;
_exptl_crystal_colour yellow
_exptl_crystal_density_diffrn 1.335
_exptl_crystal_density_method 'not measured'
_exptl_crystal_description block
_exptl_crystal_F_000 276
_exptl_crystal_size_max 0.45
_exptl_crystal_size_mid 0.35
_exptl_crystal_size_min 0.25
_refine_diff_density_max 0.195
_refine_diff_density_min -0.259
_refine_diff_density_rms 0.043
_refine_ls_extinction_method none
_refine_ls_goodness_of_fit_ref 1.043
_refine_ls_hydrogen_treatment constr
_refine_ls_matrix_type full
_refine_ls_number_parameters 164
_refine_ls_number_reflns 2416
_refine_ls_number_restraints 0
_refine_ls_restrained_S_all 1.043
_refine_ls_R_factor_all 0.0507
_refine_ls_R_factor_gt 0.0407
_refine_ls_shift/su_max 0.000
_refine_ls_shift/su_mean 0.000
_refine_ls_structure_factor_coef Fsqd
_refine_ls_weighting_details 'calc w=1/[\s^2^(Fo^2^)+(0.0601P)^2^+0.1293P] where P=(Fo^2^+2Fc^2^)/3'
_refine_ls_weighting_scheme calc
_refine_ls_wR_factor_gt 0.1067
_refine_ls_wR_factor_ref 0.1146
_reflns_number_gt 2017
_reflns_number_total 2416
_reflns_threshold_expression >2sigma(I)
_cod_data_source_file c3ce41027g.txt
_cod_data_source_block Global4
_cod_database_code 7210966

loop_
_symmetry_equiv_pos_as_xyz
'x, y, z'
'-x, -y, -z'

loop_
_atom_site_label
_atom_site_type_symbol
_atom_site_fract_x
_atom_site_fract_y
_atom_site_fract_z
_atom_site_U_iso_or_equiv
_atom_site_adp_type
_atom_site_occupancy
_atom_site_symmetry_multiplicity
_atom_site_calc_flag
_atom_site_refinement_flags
C1 C 0.1108(3) 0.6907(2) 0.21213(18) 0.0482(5) Uani 1 1 d .
H1 H 0.0979 0.5963 0.2272 0.058 Uiso 1 1 calc R
C2 C 0.0724(3) 0.7075(2) 0.0856(2) 0.0566(5) Uani 1 1 d .
H2 H 0.0301 0.6240 0.0154 0.068 Uiso 1 1 calc R
C3 C 0.0961(3) 0.8489(2) 0.06083(19) 0.0535(5) Uani 1 1 d .
H3 H 0.0741 0.8600 -0.0256 0.064 Uiso 1 1 calc R
C4 C 0.1511(3) 0.9704(2) 0.16252(19) 0.0472(5) Uani 1 1 d .
H4 H 0.1665 1.0644 0.1454 0.057 Uiso 1 1 calc R
C5 C 0.3146(3) 1.2021(2) 0.6203(2) 0.0497(5) Uani 1 1 d .
H5 H 0.3196 1.2915 0.5964 0.060 Uiso 1 1 calc R
C6 C 0.3520(3) 1.1971(2) 0.7497(2) 0.0562(5) Uani 1 1 d .
H6 H 0.3831 1.2839 0.8143 0.067 Uiso 1 1 calc R
C7 C 0.3443(3) 1.0642(2) 0.7868(2) 0.0542(5) Uani 1 1 d .
H7 H 0.3703 1.0627 0.8757 0.065 Uiso 1 1 calc R
C8 C 0.2988(3) 0.9361(2) 0.69337(18) 0.0451(4) Uani 1 1 d .
H8 H 0.2935 0.8478 0.7194 0.054 Uiso 1 1 calc R
C9 C 0.2119(2) 0.80355(18) 0.45563(17) 0.0359(4) Uani 1 1 d .
N10 N 0.2330(2) 1.07691(16) 0.39333(15) 0.0417(4) Uani 1 1 d .
H10 H 0.2416 1.1616 0.3742 0.050 Uiso 1 1 calc R
C11 C 0.1695(2) 0.81432(19) 0.32028(17) 0.0361(4) Uani 1 1 d .
C12 C 0.1849(2) 0.95485(19) 0.29329(17) 0.0376(4) Uani 1 1 d .
C13 C 0.2595(2) 0.93528(19) 0.55761(17) 0.0363(4) Uani 1 1 d .
C14 C 0.2682(2) 1.07075(19) 0.52248(18) 0.0382(4) Uani 1 1 d .
N15 N 0.2086(2) 0.67544(17) 0.48497(15) 0.0461(4) Uani 1 1 d .
H15B H 0.2351 0.6700 0.5662 0.055 Uiso 1 1 calc R
H15A H 0.1798 0.5974 0.4229 0.055 Uiso 1 1 calc R
Cl16 Cl 0.17839(8) 0.36139(5) 0.30289(5) 0.0574(2) Uani 1 1 d .
O17 O 0.3838(3) 0.6034(2) 0.72784(15) 0.0764(5) Uani 1 1 d .
H17 H 0.4924 0.6050 0.7108 0.115 Uiso 1 1 calc R
C18 C 0.4137(5) 0.6369(3) 0.8643(2) 0.0816(7) Uani 1 1 d .
H18A H 0.5575 0.6987 0.9064 0.122 Uiso 1 1 calc R
H18B H 0.3756 0.5447 0.8939 0.122 Uiso 1 1 calc R
H18C H 0.3286 0.6903 0.8867 0.122 Uiso 1 1 calc R

loop_
_atom_site_aniso_label
_atom_site_aniso_U_11
_atom_site_aniso_U_22
_atom_site_aniso_U_33
_atom_site_aniso_U_23
_atom_site_aniso_U_13
_atom_site_aniso_U_12
C1 0.0653(12) 0.0335(10) 0.0446(10) 0.0077(8) 0.0075(9) 0.0217(9)
C2 0.0779(13) 0.0438(11) 0.0446(11) 0.0042(9) 0.0062(10) 0.0270(10)
C3 0.0664(12) 0.0563(12) 0.0414(11) 0.0165(9) 0.0068(9) 0.0300(10)
C4 0.0537(11) 0.0413(10) 0.0504(11) 0.0187(9) 0.0068(9) 0.0233(9)
C5 0.0495(10) 0.0352(10) 0.0630(13) 0.0019(9) 0.0116(9) 0.0203(8)
C6 0.0562(11) 0.0497(12) 0.0557(13) -0.0078(10) 0.0106(9) 0.0227(10)
C7 0.0586(11) 0.0586(13) 0.0415(11) 0.0011(9) 0.0116(9) 0.0233(10)
C8 0.0472(10) 0.0446(10) 0.0440(10) 0.0090(8) 0.0116(8) 0.0190(8)
C9 0.0337(8) 0.0318(9) 0.0429(9) 0.0096(7) 0.0091(7) 0.0138(7)
N10 0.0481(8) 0.0290(8) 0.0496(9) 0.0101(7) 0.0081(7) 0.0191(6)
C11 0.0360(8) 0.0322(9) 0.0415(9) 0.0100(7) 0.0071(7) 0.0158(7)
C12 0.0353(8) 0.0330(9) 0.0453(10) 0.0099(8) 0.0064(7) 0.0163(7)
C13 0.0321(8) 0.0346(9) 0.0418(9) 0.0060(7) 0.0082(7) 0.0144(7)
C14 0.0324(8) 0.0346(9) 0.0478(10) 0.0062(8) 0.0082(7) 0.0157(7)
N15 0.0671(10) 0.0332(8) 0.0401(8) 0.0104(7) 0.0117(7) 0.0222(7)
Cl16 0.0805(4) 0.0384(3) 0.0630(3) 0.0143(2) 0.0193(3) 0.0333(3)
O17 0.0878(11) 0.0979(13) 0.0583(10) 0.0235(9) 0.0196(8) 0.0511(10)
C18 0.1030(19) 0.0824(19) 0.0612(15) 0.0214(13) 0.0311(14) 0.0309(15)

loop_
_atom_type_symbol
_atom_type_description
_atom_type_scat_dispersion_real
_atom_type_scat_dispersion_imag
_atom_type_scat_source
C C 0.0033 0.0016 'International Tables Vol C Tables 4.2.6.8 and 6.1.1.4'
H H 0.0000 0.0000 'International Tables Vol C Tables 4.2.6.8 and 6.1.1.4'
O O 0.0106 0.0060 'International Tables Vol C Tables 4.2.6.8 and 6.1.1.4'
Cl Cl 0.1484 0.1585 'International Tables Vol C Tables 4.2.6.8 and 6.1.1.4'
N N 0.0061 0.0033 'International Tables Vol C Tables 4.2.6.8 and 6.1.1.4'

loop_
_geom_angle_atom_site_label_1
_geom_angle_atom_site_label_2
_geom_angle_atom_site_label_3
_geom_angle
C2 C1 C11 120.97(17)
C2 C1 H1 119.5
C11 C1 H1 119.5
C1 C2 C3 120.46(19)
C1 C2 H2 119.8
C3 C2 H2 119.8
C4 C3 C2 120.20(18)
C4 C3 H3 119.9
C2 C3 H3 119.9
C3 C4 C12 120.30(16)
C3 C4 H4 119.8
C12 C4 H4 119.8
C6 C5 C14 119.47(18)
C6 C5 H5 120.3
C14 C5 H5 120.3
C5 C6 C7 120.92(19)
C5 C6 H6 119.5
C7 C6 H6 119.5
C8 C7 C6 120.29(19)
C8 C7 H7 119.9
C6 C7 H7 119.9
C7 C8 C13 121.08(18)
C7 C8 H8 119.5
C13 C8 H8 119.5
N15 C9 C13 120.95(15)
N15 C9 C11 120.49(16)
C13 C9 C11 118.56(14)
C12 N10 C14 122.72(14)
C12 N10 H10 118.6
C14 N10 H10 118.6
C12 C11 C1 117.76(16)
C12 C11 C9 118.77(16)
C1 C11 C9 123.46(15)
N10 C12 C4 119.30(15)
N10 C12 C11 120.48(15)
C4 C12 C11 120.22(17)
C14 C13 C8 117.64(16)
C14 C13 C9 119.20(15)
C8 C13 C9 123.16(15)
N10 C14 C13 120.22(16)
N10 C14 C5 119.17(16)
C13 C14 C5 120.60(17)
C9 N15 H15B 120.0
C9 N15 H15A 120.0
H15B N15 H15A 120.0
C18 O17 H17 109.5
O17 C18 H18A 109.5
O17 C18 H18B 109.5
H18A C18 H18B 109.5
O17 C18 H18C 109.5
H18A C18 H18C 109.5
H18B C18 H18C 109.5

loop_
_geom_bond_atom_site_label_1
_geom_bond_atom_site_label_2
_geom_bond_distance
C1 C2 1.364(3)
C1 C11 1.408(2)
C1 H1 0.9300
C2 C3 1.395(3)
C2 H2 0.9300
C3 C4 1.357(3)
C3 H3 0.9300
C4 C12 1.403(3)
C4 H4 0.9300
C5 C6 1.360(3)
C5 C14 1.410(3)
C5 H5 0.9300
C6 C7 1.391(3)
C6 H6 0.9300
C7 C8 1.363(3)
C7 H7 0.9300
C8 C13 1.413(3)
C8 H8 0.9300
C9 N15 1.319(2)
C9 C13 1.435(2)
C9 C11 1.438(2)
N10 C12 1.359(2)
N10 C14 1.360(2)
N10 H10 0.8600
C11 C12 1.407(2)
C13 C14 1.404(2)
N15 H15B 0.8600
N15 H15A 0.8600
O17 C18 1.393(3)
O17 H17 0.8200
C18 H18A 0.9600
C18 H18B 0.9600
C18 H18C 0.9600

loop_
_geom_torsion_atom_site_label_1
_geom_torsion_atom_site_label_2
_geom_torsion_atom_site_label_3
_geom_torsion_atom_site_label_4
_geom_torsion
C11 C1 C2 C3 1.7(3)
C1 C2 C3 C4 -2.2(3)
C2 C3 C4 C12 0.1(3)
C14 C5 C6 C7 -0.2(3)
C5 C6 C7 C8 0.0(3)
C6 C7 C8 C13 0.3(3)
C2 C1 C11 C12 0.7(3)
C2 C1 C11 C9 -179.97(18)
N15 C9 C11 C12 -176.82(15)
C13 C9 C11 C12 2.7(2)
N15 C9 C11 C1 3.8(3)
C13 C9 C11 C1 -176.66(15)
C14 N10 C12 C4 -179.92(15)
C14 N10 C12 C11 0.0(2)
C3 C4 C12 N10 -177.80(16)
C3 C4 C12 C11 2.3(3)
C1 C11 C12 N10 177.44(15)
C9 C11 C12 N10 -1.9(2)
C1 C11 C12 C4 -2.7(2)
C9 C11 C12 C4 177.93(15)
C7 C8 C13 C14 -0.3(3)
C7 C8 C13 C9 179.70(16)
N15 C9 C13 C14 177.95(15)
C11 C9 C13 C14 -1.5(2)
N15 C9 C13 C8 -2.0(2)
C11 C9 C13 C8 178.46(15)
C12 N10 C14 C13 1.3(2)
C12 N10 C14 C5 -179.16(15)
C8 C13 C14 N10 179.60(15)
C9 C13 C14 N10 -0.4(2)
C8 C13 C14 C5 0.0(2)
C9 C13 C14 C5 -179.98(15)
C6 C5 C14 N10 -179.34(16)
C6 C5 C14 C13 0.2(3)
